data_7244680
loop_
_publ_author_name
'Baruah, Jubaraj Bikash'
'Nath, Jitendra'

_publ_section_title
;
 Polymorphic Solvates, Ionic-cocrystals and C-N Bond Formation to Form
 Ionic Cocrystal In Sulfamethoxazole and Sulfathiazole Derived Urea
;
_journal_name_full CrystEngComm
_journal_paper_doi 10.1039/D1CE01731D
_journal_year 2022
_chemical_formula_sum 'C20 H22 N6 O7 S'
_chemical_formula_weight 490.49
_space_group_crystal_system triclinic
_space_group_IT_number 2
_space_group_name_Hall '-P 1'
_space_group_name_H-M_alt 'P -1'
_atom_sites_solution_hydrogens geom
_audit_creation_method SHELXL-2014/7
_audit_update_record
;
2021-10-10 deposited with the CCDC.	2022-03-30 downloaded from the CCDC.
;
_cell_angle_alpha 108.408(9)
_cell_angle_beta 94.844(9)
_cell_angle_gamma 93.191(11)
_cell_formula_units_Z 2
_cell_length_a 7.375(2)
_cell_length_b 12.029(3)
_cell_length_c 13.589(3)
_cell_measurement_reflns_used 7745
_cell_measurement_temperature 296(2)
_cell_measurement_theta_max 24.51
_cell_measurement_theta_min 2.75
_cell_volume 1135.4(5)
_computing_structure_refinement 'SHELXL-2014/7 (Sheldrick, 2014)'
_diffrn_ambient_temperature 296(2)
_diffrn_measured_fraction_theta_full 1.000
_diffrn_measured_fraction_theta_max 1.000
_diffrn_measurement_device_type 'Bruker APEX-II CCD'
_diffrn_measurement_method '\f and \w scans'
_diffrn_radiation_type MoK\a
_diffrn_radiation_wavelength 0.71073
_diffrn_reflns_av_R_equivalents 0.0490
_diffrn_reflns_av_unetI/netI 0.0289
_diffrn_reflns_Laue_measured_fraction_full 1.000
_diffrn_reflns_Laue_measured_fraction_max 1.000
_diffrn_reflns_limit_h_max 8
_diffrn_reflns_limit_h_min -8
_diffrn_reflns_limit_k_max 14
_diffrn_reflns_limit_k_min -14
_diffrn_reflns_limit_l_max 16
_diffrn_reflns_limit_l_min -16
_diffrn_reflns_number 28973
_diffrn_reflns_point_group_measured_fraction_full 1.000
_diffrn_reflns_point_group_measured_fraction_max 1.000
_diffrn_reflns_theta_full 25.047
_diffrn_reflns_theta_max 25.047
_diffrn_reflns_theta_min 1.974
_exptl_absorpt_coefficient_mu 0.197
_exptl_absorpt_correction_type none
_exptl_absorpt_process_details none
_exptl_crystal_colour Red
_exptl_crystal_density_diffrn 1.435
_exptl_crystal_description Block
_exptl_crystal_F_000 512
_exptl_crystal_size_max 0.36
_exptl_crystal_size_mid 0.34
_exptl_crystal_size_min 0.29
_refine_diff_density_max 0.211
_refine_diff_density_min -0.350
_refine_diff_density_rms 0.044
_refine_ls_extinction_method none
_refine_ls_goodness_of_fit_ref 1.038
_refine_ls_hydrogen_treatment constr
_refine_ls_matrix_type full
_refine_ls_number_parameters 310
_refine_ls_number_reflns 4014
_refine_ls_number_restraints 0
_refine_ls_restrained_S_all 1.038
_refine_ls_R_factor_all 0.0641
_refine_ls_R_factor_gt 0.0468
_refine_ls_shift/su_max 0.001
_refine_ls_shift/su_mean 0.000
_refine_ls_structure_factor_coef Fsqd
_refine_ls_weighting_details 'w=1/[\s^2^(Fo^2^)+(0.0700P)^2^+0.4702P] where P=(Fo^2^+2Fc^2^)/3'
_refine_ls_weighting_scheme calc
_refine_ls_wR_factor_gt 0.1263
_refine_ls_wR_factor_ref 0.1378
_reflns_Friedel_coverage 0.000
_reflns_number_gt 3091
_reflns_number_total 4014
_reflns_threshold_expression 'I > 2\s(I)'
_cod_data_source_file d1ce01731d2.cif
_cod_data_source_block SMZP2_JBB_0m_a
_cod_original_cell_volume 1135.5(5)
_cod_database_code 7244680
_shelx_shelxl_version_number 2014/7
_shelx_space_group_comment
;
The symmetry employed for this shelxl refinement is uniquely defined
by the following loop, which should always be used as a source of
symmetry information in preference to the above space-group names.
They are only intended as comments.
;

loop_
_space_group_symop_operation_xyz
'x, y, z'
'-x, -y, -z'

loop_
_atom_site_label
_atom_site_type_symbol
_atom_site_fract_x
_atom_site_fract_y
_atom_site_fract_z
_atom_site_U_iso_or_equiv
_atom_site_adp_type
_atom_site_occupancy
_atom_site_site_symmetry_order
_atom_site_calc_flag
_atom_site_refinement_flags_posn
_atom_site_refinement_flags_adp
_atom_site_refinement_flags_occupancy
_atom_site_disorder_assembly
_atom_site_disorder_group
S001 S -0.41449(9) 0.73690(6) 0.12761(5) 0.0507(2) Uani 1 1 d . . . . .
O3 O 0.2700(3) 0.48399(17) 0.33015(13) 0.0618(5) Uani 1 1 d . . . . .
O5 O -0.4709(2) 0.70898(16) 0.01906(13) 0.0588(5) Uani 1 1 d . . . . .
O6 O 0.0760(3) 0.86067(17) 0.01323(15) 0.0647(5) Uani 1 1 d . . . . .
O4 O -0.5492(3) 0.7556(2) 0.19865(15) 0.0709(6) Uani 1 1 d . . . . .
N2 N 0.4066(3) 0.35231(18) 0.20429(15) 0.0511(5) Uani 1 1 d . . . . .
H2N H 0.3923 0.3126 0.1389 0.061 Uiso 1 1 calc R U . . .
N3 N 0.1284(3) 0.40724(18) 0.16379(15) 0.0482(5) Uani 1 1 d . . . . .
H3N H 0.1276 0.3471 0.1088 0.058 Uiso 1 1 calc R U . . .
N4 N -0.2831(3) 0.85930(18) 0.16548(16) 0.0547(6) Uani 1 1 d . . . . .
H4N H -0.3138 0.9172 0.2152 0.066 Uiso 1 1 calc R U . . .
O2 O 1.1659(3) 0.21679(19) 0.35087(16) 0.0761(6) Uani 1 1 d . . . . .
N1 N 1.0617(3) 0.2790(2) 0.40572(18) 0.0600(6) Uani 1 1 d . . . . .
N6 N 0.6547(3) 0.1283(2) 0.50592(17) 0.0621(6) Uani 1 1 d . . . . .
O7 O 0.7554(4) -0.0019(2) 0.36726(17) 0.0946(8) Uani 1 1 d . . . . .
C7 C 0.2682(3) 0.4206(2) 0.24086(18) 0.0449(6) Uani 1 1 d . . . . .
N5 N -0.0978(3) 0.81396(19) 0.02642(16) 0.0594(6) Uani 1 1 d . . . . .
C4 C 0.6873(3) 0.2653(2) 0.20243(18) 0.0459(6) Uani 1 1 d . . . . .
H4 H 0.6569 0.2284 0.1312 0.055 Uiso 1 1 calc R U . . .
C13 C -0.2724(3) 0.6310(2) 0.14361(18) 0.0454(6) Uani 1 1 d . . . . .
O1 O 1.0951(3) 0.3229(3) 0.49951(17) 0.0994(9) Uani 1 1 d . . . . .
C6 C 0.5672(3) 0.3392(2) 0.25967(17) 0.0430(6) Uani 1 1 d . . . . .
C3 C 0.8484(3) 0.2464(2) 0.24916(18) 0.0470(6) Uani 1 1 d . . . . .
H3 H 0.9277 0.1971 0.2103 0.056 Uiso 1 1 calc R U . . .
C11 C -0.2537(3) 0.5317(2) 0.06124(18) 0.0463(6) Uani 1 1 d . . . . .
H11 H -0.3266 0.5162 -0.0017 0.056 Uiso 1 1 calc R U . . .
C8 C -0.0127(3) 0.4798(2) 0.16415(17) 0.0430(6) Uani 1 1 d . . . . .
C14 C -0.1241(4) 0.8752(2) 0.12184(18) 0.0470(6) Uani 1 1 d . . . . .
C1 C 0.8922(3) 0.3014(2) 0.35488(18) 0.0468(6) Uani 1 1 d . . . . .
C15 C 0.0226(4) 0.9586(2) 0.1722(2) 0.0564(7) Uani 1 1 d . . . . .
H15 H 0.0345 1.0108 0.2400 0.068 Uiso 1 1 calc R U . . .
C10 C -0.1281(3) 0.4562(2) 0.07214(18) 0.0471(6) Uani 1 1 d . . . . .
H10 H -0.1194 0.3877 0.0172 0.057 Uiso 1 1 calc R U . . .
C9 C -0.0404(4) 0.5758(2) 0.2488(2) 0.0594(7) Uani 1 1 d . . . . .
H9 H 0.0288 0.5897 0.3127 0.071 Uiso 1 1 calc R U . . .
C16 C 0.1406(4) 0.9466(2) 0.1019(2) 0.0568(7) Uani 1 1 d . . . . .
C2 C 0.7775(4) 0.3754(2) 0.41287(19) 0.0569(7) Uani 1 1 d . . . . .
H2A H 0.8095 0.4128 0.4839 0.068 Uiso 1 1 calc R U . . .
C12 C -0.1694(4) 0.6502(3) 0.2385(2) 0.0614(8) Uani 1 1 d . . . . .
H12 H -0.1880 0.7141 0.2956 0.074 Uiso 1 1 calc R U . . .
C5 C 0.6147(4) 0.3943(2) 0.36563(19) 0.0573(7) Uani 1 1 d . . . . .
H5 H 0.5365 0.4441 0.4049 0.069 Uiso 1 1 calc R U . . .
C20 C 0.6499(5) 0.0729(3) 0.4067(2) 0.0745(9) Uani 1 1 d . . . . .
H20 H 0.5615 0.0903 0.3621 0.089 Uiso 1 1 calc R U . . .
C17 C 0.3216(4) 1.0068(3) 0.1021(3) 0.0828(10) Uani 1 1 d . . . . .
H17A H 0.4101 0.9499 0.0861 0.124 Uiso 1 1 calc R U . . .
H17B H 0.3576 1.0634 0.1698 0.124 Uiso 1 1 calc R U . . .
H17C H 0.3143 1.0462 0.0507 0.124 Uiso 1 1 calc R U . . .
C19 C 0.5274(5) 0.2158(3) 0.5471(3) 0.0869(11) Uani 1 1 d . . . . .
H19A H 0.4493 0.2249 0.4905 0.130 Uiso 1 1 calc R U . . .
H19B H 0.5946 0.2897 0.5855 0.130 Uiso 1 1 calc R U . . .
H19C H 0.4545 0.1903 0.5926 0.130 Uiso 1 1 calc R U . . .
C18 C 0.7875(5) 0.1042(4) 0.5793(3) 0.0968(12) Uani 1 1 d . . . . .
H18A H 0.8133 0.0234 0.5536 0.145 Uiso 1 1 calc R U . . .
H18B H 0.7396 0.1192 0.6454 0.145 Uiso 1 1 calc R U . . .
H18C H 0.8979 0.1541 0.5878 0.145 Uiso 1 1 calc R U . . .

loop_
_atom_site_aniso_label
_atom_site_aniso_U_11
_atom_site_aniso_U_22
_atom_site_aniso_U_33
_atom_site_aniso_U_23
_atom_site_aniso_U_13
_atom_site_aniso_U_12
S001 0.0462(4) 0.0605(4) 0.0424(4) 0.0106(3) 0.0032(3) 0.0162(3)
O3 0.0670(12) 0.0711(12) 0.0370(10) -0.0001(9) 0.0022(8) 0.0305(10)
O5 0.0588(11) 0.0662(12) 0.0450(10) 0.0113(8) -0.0080(8) 0.0118(9)
O6 0.0703(13) 0.0592(12) 0.0596(12) 0.0091(9) 0.0177(10) 0.0074(10)
O4 0.0558(12) 0.0948(15) 0.0655(13) 0.0230(11) 0.0221(10) 0.0287(11)
N2 0.0545(13) 0.0595(13) 0.0338(10) 0.0046(9) 0.0046(9) 0.0210(10)
N3 0.0511(12) 0.0468(12) 0.0391(11) 0.0018(9) 0.0024(9) 0.0145(10)
N4 0.0615(14) 0.0502(13) 0.0434(12) -0.0006(9) 0.0084(10) 0.0182(11)
O2 0.0649(13) 0.0817(15) 0.0677(13) 0.0037(11) -0.0050(11) 0.0282(11)
N1 0.0613(15) 0.0631(15) 0.0482(14) 0.0082(11) -0.0038(11) 0.0145(12)
N6 0.0677(15) 0.0702(15) 0.0420(13) 0.0082(11) 0.0095(11) 0.0057(12)
O7 0.116(2) 0.0903(17) 0.0568(13) -0.0088(12) 0.0239(13) 0.0061(15)
C7 0.0512(15) 0.0442(13) 0.0374(13) 0.0092(11) 0.0056(11) 0.0116(11)
N5 0.0659(15) 0.0546(13) 0.0469(13) -0.0002(10) 0.0108(11) 0.0048(11)
C4 0.0547(15) 0.0471(14) 0.0326(12) 0.0069(10) 0.0051(11) 0.0128(11)
C13 0.0432(14) 0.0511(14) 0.0398(13) 0.0112(11) 0.0042(10) 0.0084(11)
O1 0.0899(17) 0.140(2) 0.0502(13) 0.0043(13) -0.0156(11) 0.0476(16)
C6 0.0480(14) 0.0449(13) 0.0341(12) 0.0093(10) 0.0035(10) 0.0093(11)
C3 0.0517(15) 0.0465(14) 0.0424(13) 0.0115(11) 0.0088(11) 0.0128(11)
C11 0.0405(13) 0.0506(14) 0.0405(13) 0.0067(11) -0.0026(10) 0.0009(11)
C8 0.0468(14) 0.0428(13) 0.0380(12) 0.0101(10) 0.0063(10) 0.0072(11)
C14 0.0586(16) 0.0387(13) 0.0397(13) 0.0062(10) 0.0010(11) 0.0159(11)
C1 0.0487(14) 0.0481(14) 0.0418(13) 0.0125(11) 0.0010(11) 0.0073(11)
C15 0.0699(18) 0.0408(14) 0.0504(15) 0.0056(11) -0.0069(14) 0.0101(13)
C10 0.0458(14) 0.0421(13) 0.0438(14) 0.0011(10) 0.0016(11) 0.0034(11)
C9 0.0671(18) 0.0675(18) 0.0370(13) 0.0056(12) -0.0019(12) 0.0281(14)
C16 0.0627(18) 0.0441(15) 0.0618(17) 0.0154(13) -0.0015(14) 0.0112(13)
C2 0.0619(17) 0.0647(17) 0.0348(13) 0.0032(12) -0.0016(12) 0.0138(14)
C12 0.0735(19) 0.0649(18) 0.0380(14) 0.0022(12) 0.0027(13) 0.0303(15)
C5 0.0589(17) 0.0669(17) 0.0393(14) 0.0037(12) 0.0085(12) 0.0230(14)
C20 0.084(2) 0.080(2) 0.0510(18) 0.0101(16) 0.0091(16) -0.0068(18)
C17 0.070(2) 0.072(2) 0.111(3) 0.036(2) 0.0030(19) 0.0024(17)
C19 0.100(3) 0.094(3) 0.073(2) 0.0262(19) 0.0292(19) 0.034(2)
C18 0.091(3) 0.120(3) 0.063(2) 0.010(2) -0.0117(19) 0.025(2)

loop_
_atom_type_symbol
_atom_type_description
_atom_type_scat_dispersion_real
_atom_type_scat_dispersion_imag
_atom_type_scat_source
C C 0.0033 0.0016 'International Tables Vol C Tables 4.2.6.8 and 6.1.1.4'
H H 0.0000 0.0000 'International Tables Vol C Tables 4.2.6.8 and 6.1.1.4'
N N 0.0061 0.0033 'International Tables Vol C Tables 4.2.6.8 and 6.1.1.4'
S S 0.1246 0.1234 'International Tables Vol C Tables 4.2.6.8 and 6.1.1.4'
O O 0.0106 0.0060 'International Tables Vol C Tables 4.2.6.8 and 6.1.1.4'

loop_
_geom_angle_atom_site_label_1
_geom_angle_atom_site_label_2
_geom_angle_atom_site_label_3
_geom_angle
_geom_angle_site_symmetry_1
_geom_angle_site_symmetry_3
_geom_angle_publ_flag
O4 S001 O5 119.04(12) . . ?
O4 S001 N4 104.69(12) . . ?
O5 S001 N4 108.22(11) . . ?
O4 S001 C13 111.13(12) . . ?
O5 S001 C13 108.04(11) . . ?
N4 S001 C13 104.72(12) . . ?
C16 O6 N5 108.6(2) . . ?
C7 N2 C6 128.2(2) . . ?
C7 N2 H2N 115.9 . . ?
C6 N2 H2N 115.9 . . ?
C7 N3 C8 127.58(19) . . ?
C7 N3 H3N 116.2 . . ?
C8 N3 H3N 116.2 . . ?
C14 N4 S001 123.53(16) . . ?
C14 N4 H4N 118.2 . . ?
S001 N4 H4N 118.2 . . ?
O1 N1 O2 122.8(2) . . ?
O1 N1 C1 119.0(2) . . ?
O2 N1 C1 118.1(2) . . ?
C20 N6 C18 120.4(3) . . ?
C20 N6 C19 121.7(3) . . ?
C18 N6 C19 117.9(3) . . ?
O3 C7 N3 124.6(2) . . ?
O3 C7 N2 124.0(2) . . ?
N3 C7 N2 111.44(19) . . ?
C14 N5 O6 103.9(2) . . ?
C3 C4 C6 121.1(2) . . ?
C3 C4 H4 119.4 . . ?
C6 C4 H4 119.4 . . ?
C11 C13 C12 119.6(2) . . ?
C11 C13 S001 120.71(19) . . ?
C12 C13 S001 119.61(19) . . ?
C5 C6 N2 124.8(2) . . ?
C5 C6 C4 118.8(2) . . ?
N2 C6 C4 116.4(2) . . ?
C4 C3 C1 119.1(2) . . ?
C4 C3 H3 120.5 . . ?
C1 C3 H3 120.5 . . ?
C10 C11 C13 119.9(2) . . ?
C10 C11 H11 120.1 . . ?
C13 C11 H11 120.1 . . ?
C9 C8 C10 118.5(2) . . ?
C9 C8 N3 124.1(2) . . ?
C10 C8 N3 117.3(2) . . ?
N5 C14 N4 122.6(2) . . ?
N5 C14 C15 112.6(2) . . ?
N4 C14 C15 124.8(2) . . ?
C2 C1 C3 121.0(2) . . ?
C2 C1 N1 119.7(2) . . ?
C3 C1 N1 119.3(2) . . ?
C16 C15 C14 104.7(2) . . ?
C16 C15 H15 127.6 . . ?
C14 C15 H15 127.6 . . ?
C11 C10 C8 121.1(2) . . ?
C11 C10 H10 119.5 . . ?
C8 C10 H10 119.5 . . ?
C12 C9 C8 120.1(2) . . ?
C12 C9 H9 119.9 . . ?
C8 C9 H9 119.9 . . ?
C15 C16 O6 110.2(2) . . ?
C15 C16 C17 133.6(3) . . ?
O6 C16 C17 116.2(3) . . ?
C1 C2 C5 119.8(2) . . ?
C1 C2 H2A 120.1 . . ?
C5 C2 H2A 120.1 . . ?
C9 C12 C13 120.5(2) . . ?
C9 C12 H12 119.7 . . ?
C13 C12 H12 119.7 . . ?
C2 C5 C6 120.2(2) . . ?
C2 C5 H5 119.9 . . ?
C6 C5 H5 119.9 . . ?
O7 C20 N6 124.5(3) . . ?
O7 C20 H20 117.8 . . ?
N6 C20 H20 117.8 . . ?
C16 C17 H17A 109.5 . . ?
C16 C17 H17B 109.5 . . ?
H17A C17 H17B 109.5 . . ?
C16 C17 H17C 109.5 . . ?
H17A C17 H17C 109.5 . . ?
H17B C17 H17C 109.5 . . ?
N6 C19 H19A 109.5 . . ?
N6 C19 H19B 109.5 . . ?
H19A C19 H19B 109.5 . . ?
N6 C19 H19C 109.5 . . ?
H19A C19 H19C 109.5 . . ?
H19B C19 H19C 109.5 . . ?
N6 C18 H18A 109.5 . . ?
N6 C18 H18B 109.5 . . ?
H18A C18 H18B 109.5 . . ?
N6 C18 H18C 109.5 . . ?
H18A C18 H18C 109.5 . . ?
H18B C18 H18C 109.5 . . ?

loop_
_geom_bond_atom_site_label_1
_geom_bond_atom_site_label_2
_geom_bond_distance
_geom_bond_site_symmetry_2
_geom_bond_publ_flag
S001 O4 1.4208(19) . ?
S001 O5 1.4246(18) . ?
S001 N4 1.628(2) . ?
S001 C13 1.748(3) . ?
O3 C7 1.211(3) . ?
O6 C16 1.345(3) . ?
O6 N5 1.419(3) . ?
N2 C7 1.373(3) . ?
N2 C6 1.393(3) . ?
N2 H2N 0.8600 . ?
N3 C7 1.371(3) . ?
N3 C8 1.394(3) . ?
N3 H3N 0.8600 . ?
N4 C14 1.388(3) . ?
N4 H4N 0.8600 . ?
O2 N1 1.231(3) . ?
N1 O1 1.213(3) . ?
N1 C1 1.457(3) . ?
N6 C20 1.298(4) . ?
N6 C18 1.445(4) . ?
N6 C19 1.459(4) . ?
O7 C20 1.243(4) . ?
N5 C14 1.310(3) . ?
C4 C3 1.365(3) . ?
C4 C6 1.395(3) . ?
C4 H4 0.9300 . ?
C13 C11 1.378(3) . ?
C13 C12 1.385(4) . ?
C6 C5 1.386(3) . ?
C3 C1 1.380(3) . ?
C3 H3 0.9300 . ?
C11 C10 1.365(3) . ?
C11 H11 0.9300 . ?
C8 C9 1.388(3) . ?
C8 C10 1.392(3) . ?
C14 C15 1.402(4) . ?
C1 C2 1.372(3) . ?
C15 C16 1.326(4) . ?
C15 H15 0.9300 . ?
C10 H10 0.9300 . ?
C9 C12 1.370(4) . ?
C9 H9 0.9300 . ?
C16 C17 1.482(4) . ?
C2 C5 1.377(4) . ?
C2 H2A 0.9300 . ?
C12 H12 0.9300 . ?
C5 H5 0.9300 . ?
C20 H20 0.9300 . ?
C17 H17A 0.9600 . ?
C17 H17B 0.9600 . ?
C17 H17C 0.9600 . ?
C19 H19A 0.9600 . ?
C19 H19B 0.9600 . ?
C19 H19C 0.9600 . ?
C18 H18A 0.9600 . ?
C18 H18B 0.9600 . ?
C18 H18C 0.9600 . ?
